data_7037844
loop_
_publ_author_name
'Mosaferi, Eliar'
'Pan, Li'
'Wang, Tongen'
'Sun, Yunshan'
'Pranckevicius, Conor'
'Stephan, Douglas W.'

_publ_section_title
;
 Preparation and reactivity of a Ru(0) phosphino-carbene complex.
;
_journal_issue 4
_journal_name_full 'Dalton transactions (Cambridge, England : 2003)'
_journal_page_first 1354
_journal_page_last 1358
_journal_paper_doi 10.1039/c5dt04337a
_journal_volume 45
_journal_year 2016
_chemical_formula_moiety 'C43 H50 N2 O P2 Ru Si'
_chemical_formula_sum 'C43 H50 N2 O P2 Ru Si'
_chemical_formula_weight 801.95
_space_group_crystal_system monoclinic
_space_group_IT_number 14
_space_group_name_Hall '-P 2yn'
_space_group_name_H-M_alt 'P 1 21/n 1'
_symmetry_space_group_name_Hall '-P 2yn'
_symmetry_space_group_name_H-M 'P 1 21/n 1'
_atom_sites_solution_hydrogens mixed
_audit_creation_date 2015-05-13
_audit_creation_method
;
Olex2 1.2
(compiled 2015.01.26 svn.r3150 for OlexSys, GUI svn.r4998)
;
_audit_update_record
;
2015-07-19 deposited with the CCDC.
2016-01-05 downloaded from the CCDC.
;
_cell_angle_alpha 90
_cell_angle_beta 106.458(3)
_cell_angle_gamma 90
_cell_formula_units_Z 4
_cell_length_a 14.8100(8)
_cell_length_b 17.6070(10)
_cell_length_c 16.9584(9)
_cell_measurement_reflns_used 9916
_cell_measurement_temperature 150(2)
_cell_measurement_theta_max 27.29
_cell_measurement_theta_min 2.31
_cell_volume 4240.9(4)
_computing_molecular_graphics 'Olex2 (Dolomanov et al., 2009)'
_computing_publication_material 'Olex2 (Dolomanov et al., 2009)'
_computing_structure_refinement 'ShelXL (Sheldrick, 2008)'
_diffrn_ambient_temperature 150.01
_diffrn_measured_fraction_theta_full 0.998
_diffrn_measured_fraction_theta_max 0.995
_diffrn_measurement_device_type 'Bruker APEX-II CCD'
_diffrn_measurement_method '\f and \w scans'
_diffrn_radiation_monochromator graphite
_diffrn_radiation_type MoK\a
_diffrn_radiation_wavelength 0.71073
_diffrn_reflns_av_R_equivalents 0.0694
_diffrn_reflns_av_unetI/netI 0.0720
_diffrn_reflns_laue_measured_fraction_full 0.998
_diffrn_reflns_laue_measured_fraction_max 0.995
_diffrn_reflns_limit_h_max 16
_diffrn_reflns_limit_h_min -19
_diffrn_reflns_limit_k_max 22
_diffrn_reflns_limit_k_min -22
_diffrn_reflns_limit_l_max 20
_diffrn_reflns_limit_l_min -21
_diffrn_reflns_number 38868
_diffrn_reflns_point_group_measured_fraction_full 0.998
_diffrn_reflns_point_group_measured_fraction_max 0.995
_diffrn_reflns_theta_full 25.242
_diffrn_reflns_theta_max 27.501
_diffrn_reflns_theta_min 1.614
_diffrn_standards_number 0
_exptl_absorpt_coefficient_mu 0.506
_exptl_absorpt_correction_T_max 0.7456
_exptl_absorpt_correction_T_min 0.6949
_exptl_absorpt_correction_type multi-scan
_exptl_absorpt_process_details
;
SADABS-2008/1 (Bruker,2008) was used for absorption correction.
wR2(int) was 0.0570 before and 0.0526 after correction.
The Ratio of minimum to maximum transmission is 0.9320.
The \l/2 correction factor is 0.0015.
;
_exptl_crystal_density_diffrn 1.256
_exptl_crystal_description blocks
_exptl_crystal_F_000 1672
_refine_diff_density_max 0.444
_refine_diff_density_min -0.380
_refine_diff_density_rms 0.086
_refine_ls_extinction_method none
_refine_ls_goodness_of_fit_ref 0.970
_refine_ls_hydrogen_treatment mixed
_refine_ls_matrix_type full
_refine_ls_number_parameters 462
_refine_ls_number_reflns 9693
_refine_ls_number_restraints 0
_refine_ls_restrained_S_all 0.970
_refine_ls_R_factor_all 0.0718
_refine_ls_R_factor_gt 0.0413
_refine_ls_shift/su_max 0.000
_refine_ls_shift/su_mean 0.000
_refine_ls_structure_factor_coef Fsqd
_refine_ls_weighting_details 'w=1/[\s^2^(Fo^2^)+(0.0368P)^2^] where P=(Fo^2^+2Fc^2^)/3'
_refine_ls_weighting_scheme calc
_refine_ls_wR_factor_gt 0.0792
_refine_ls_wR_factor_ref 0.0861
_reflns_Friedel_coverage 0.000
_reflns_number_gt 6793
_reflns_number_total 9693
_reflns_threshold_expression 'I > 2\s(I)'
_cod_data_source_file c5dt04337a2.cif
_cod_data_source_block lp008_0m
_cod_depositor_comments 'Adding full bibliography for 7037841--7037844.cif.'
_cod_database_code 7037844
_shelx_space_group_comment
;
The symmetry employed for this shelxl refinement is uniquely defined
by the following loop, which should always be used as a source of
symmetry information in preference to the above space-group names.
They are only intended as comments.
;
_olex2_refinement_description
;
1. Fixed Uiso
 At 1.2 times of:
  All C(H) groups
 At 1.5 times of:
  All C(H,H,H) groups
2. Others
 Fixed Uiso: H(0.04)
 Fixed X: H(0.15611)
 Fixed Y: H(0.1372)
 Fixed Z: H(0.276559)
3.a Aromatic/amide H refined with riding coordinates:
 C0AA(H0AA), C1AA(H1AA), C14(H14), C15(H15), C16(H16), C17(H17), C18(H18),
 C20(H20), C21(H21), C22(H22), C23(H23), C24(H24), C26(H26), C27(H27), C28(H28),
  C29(H29), C30(H30), C32(H32), C33(H33), C34(H34), C35(H35), C36(H36),
 C38(H38), C39(H39), C40(H40), C41(H41), C42(H42)
3.b Idealised Me refined as rotating group:
 C3AA(H3AA,H3AB,H3AC), C6(H6A,H6B,H6C), C7(H7A,H7B,H7C), C8(H8A,H8B,H8C),
 C10(H10A,H10B,H10C), C11(H11A,H11B,H11C), C12(H12A,H12B,H12C)
;
_shelx_shelxl_version_number 2014/7
_olex2_submission_special_instructions 'No special instructions were received'

loop_
_space_group_symop_operation_xyz
'x, y, z'
'-x+1/2, y+1/2, -z+1/2'
'-x, -y, -z'
'x-1/2, -y-1/2, z-1/2'

loop_
_atom_site_label
_atom_site_type_symbol
_atom_site_fract_x
_atom_site_fract_y
_atom_site_fract_z
_atom_site_U_iso_or_equiv
_atom_site_adp_type
_atom_site_occupancy
_atom_site_site_symmetry_order
_atom_site_calc_flag
_atom_site_refinement_flags_posn
Ru1 Ru 0.05076(2) 0.11690(2) 0.21786(2) 0.01531(6) Uani 1 1 d .
H H 0.1561 0.1372 0.2766 0.040 Uiso 1 1 d .
P1 P 0.07722(5) -0.00217(4) 0.29831(4) 0.01870(16) Uani 1 1 d .
P2 P -0.01071(5) 0.20813(4) 0.28859(4) 0.01640(15) Uani 1 1 d .
Si1 Si 0.12449(5) 0.21534(5) 0.16370(4) 0.01848(17) Uani 1 1 d .
N1 N 0.14088(15) -0.02624(13) 0.22927(13) 0.0218(5) Uani 1 1 d .
N2 N 0.15040(16) 0.00640(14) 0.10994(13) 0.0245(5) Uani 1 1 d .
C0AA C 0.1948(2) -0.06454(18) 0.12865(18) 0.0326(7) Uani 1 1 d .
H0AA H 0.2238 -0.0928 0.0947 0.039 Uiso 1 1 calc R
C1AA C 0.1888(2) -0.08495(18) 0.20302(18) 0.0316(7) Uani 1 1 d .
H1AA H 0.2125 -0.1302 0.2321 0.038 Uiso 1 1 calc R
C2AA C 0.11873(17) 0.03069(16) 0.17188(15) 0.0189(6) Uani 1 1 d .
C3AA C 0.1353(2) 0.04412(18) 0.03065(17) 0.0387(8) Uani 1 1 d .
H3AA H 0.0955 0.0122 -0.0128 0.058 Uiso 1 1 calc GR
H3AB H 0.1961 0.0524 0.0197 0.058 Uiso 1 1 calc GR
H3AC H 0.1042 0.0931 0.0317 0.058 Uiso 1 1 calc GR
C4AA C -0.0121(2) -0.08207(17) 0.28018(16) 0.0273(7) Uani 1 1 d .
C6 C -0.0667(2) -0.07591(19) 0.34423(18) 0.0357(8) Uani 1 1 d .
H6A H -0.0871 -0.0233 0.3470 0.054 Uiso 1 1 calc GR
H6B H -0.0259 -0.0912 0.3981 0.054 Uiso 1 1 calc GR
H6C H -0.1219 -0.1092 0.3286 0.054 Uiso 1 1 calc GR
C7 C -0.0802(2) -0.06784(19) 0.19387(18) 0.0388(8) Uani 1 1 d .
H7A H -0.1290 -0.1072 0.1814 0.058 Uiso 1 1 calc GR
H7B H -0.0451 -0.0694 0.1528 0.058 Uiso 1 1 calc GR
H7C H -0.1097 -0.0179 0.1926 0.058 Uiso 1 1 calc GR
C8 C 0.0264(2) -0.16309(17) 0.27881(18) 0.0362(8) Uani 1 1 d .
H8A H -0.0253 -0.1997 0.2706 0.054 Uiso 1 1 calc GR
H8B H 0.0736 -0.1736 0.3312 0.054 Uiso 1 1 calc GR
H8C H 0.0554 -0.1676 0.2338 0.054 Uiso 1 1 calc GR
C9 C 0.16375(19) -0.01157(17) 0.40333(15) 0.0240(6) Uani 1 1 d .
C10 C 0.25575(19) 0.02658(18) 0.39996(17) 0.0288(7) Uani 1 1 d .
H10A H 0.3010 0.0257 0.4548 0.043 Uiso 1 1 calc GR
H10B H 0.2430 0.0793 0.3816 0.043 Uiso 1 1 calc GR
H10C H 0.2820 -0.0009 0.3613 0.043 Uiso 1 1 calc GR
C11 C 0.1862(2) -0.09272(18) 0.43523(18) 0.0339(8) Uani 1 1 d .
H11A H 0.2102 -0.1218 0.3962 0.051 Uiso 1 1 calc GR
H11B H 0.1288 -0.1169 0.4411 0.051 Uiso 1 1 calc GR
H11C H 0.2339 -0.0914 0.4888 0.051 Uiso 1 1 calc GR
C12 C 0.1235(2) 0.03292(19) 0.46354(16) 0.0326(7) Uani 1 1 d .
H12A H 0.1674 0.0299 0.5189 0.049 Uiso 1 1 calc GR
H12B H 0.0628 0.0111 0.4639 0.049 Uiso 1 1 calc GR
H12C H 0.1148 0.0862 0.4463 0.049 Uiso 1 1 calc GR
C13 C 0.24143(18) 0.18954(16) 0.14387(16) 0.0228(6) Uani 1 1 d .
C14 C 0.3126(2) 0.15385(18) 0.20477(18) 0.0309(7) Uani 1 1 d .
H14 H 0.3014 0.1415 0.2557 0.037 Uiso 1 1 calc R
C15 C 0.3993(2) 0.13589(19) 0.1928(2) 0.0382(8) Uani 1 1 d .
H15 H 0.4469 0.1130 0.2360 0.046 Uiso 1 1 calc R
C16 C 0.4164(2) 0.15099(19) 0.1192(2) 0.0417(9) Uani 1 1 d .
H16 H 0.4748 0.1373 0.1104 0.050 Uiso 1 1 calc R
C17 C 0.3471(2) 0.1867(2) 0.0573(2) 0.0378(8) Uani 1 1 d .
H17 H 0.3584 0.1976 0.0061 0.045 Uiso 1 1 calc R
C18 C 0.2628(2) 0.20627(18) 0.06999(17) 0.0309(7) Uani 1 1 d .
H18 H 0.2172 0.2319 0.0275 0.037 Uiso 1 1 calc R
C19 C 0.05938(18) 0.26935(17) 0.06637(16) 0.0223(6) Uani 1 1 d .
C20 C 0.0763(2) 0.34686(18) 0.06211(18) 0.0296(7) Uani 1 1 d .
H20 H 0.1192 0.3711 0.1075 0.036 Uiso 1 1 calc R
C21 C 0.0317(2) 0.3899(2) -0.00729(19) 0.0377(8) Uani 1 1 d .
H21 H 0.0449 0.4426 -0.0087 0.045 Uiso 1 1 calc R
C22 C -0.0306(2) 0.3563(2) -0.07297(19) 0.0395(9) Uani 1 1 d .
H22 H -0.0613 0.3856 -0.1200 0.047 Uiso 1 1 calc R
C23 C -0.0491(2) 0.2791(2) -0.07096(18) 0.0376(8) Uani 1 1 d .
H23 H -0.0921 0.2554 -0.1167 0.045 Uiso 1 1 calc R
C24 C -0.0048(2) 0.23688(18) -0.00247(17) 0.0309(7) Uani 1 1 d .
H24 H -0.0182 0.1842 -0.0019 0.037 Uiso 1 1 calc R
C25 C -0.03252(18) 0.30358(16) 0.24335(16) 0.0212(6) Uani 1 1 d .
C26 C 0.0106(2) 0.36912(18) 0.27982(19) 0.0407(9) Uani 1 1 d .
H26 H 0.0559 0.3667 0.3322 0.049 Uiso 1 1 calc R
C27 C -0.0118(3) 0.4385(2) 0.2405(2) 0.0577(11) Uani 1 1 d .
H27 H 0.0189 0.4831 0.2663 0.069 Uiso 1 1 calc R
C28 C -0.0772(3) 0.4441(2) 0.1652(2) 0.0462(9) Uani 1 1 d .
H28 H -0.0922 0.4920 0.1390 0.055 Uiso 1 1 calc R
C29 C -0.1208(2) 0.3791(2) 0.12823(19) 0.0386(8) Uani 1 1 d .
H29 H -0.1670 0.3820 0.0764 0.046 Uiso 1 1 calc R
C30 C -0.0976(2) 0.30953(18) 0.16606(17) 0.0294(7) Uani 1 1 d .
H30 H -0.1266 0.2649 0.1389 0.035 Uiso 1 1 calc R
C31 C -0.12886(18) 0.19063(16) 0.30114(15) 0.0210(6) Uani 1 1 d .
C32 C -0.1665(2) 0.11875(18) 0.28882(18) 0.0314(7) Uani 1 1 d .
H32 H -0.1323 0.0792 0.2722 0.038 Uiso 1 1 calc R
C33 C -0.2547(2) 0.1029(2) 0.3005(2) 0.0465(9) Uani 1 1 d .
H33 H -0.2796 0.0529 0.2918 0.056 Uiso 1 1 calc R
C34 C -0.3048(2) 0.1597(2) 0.3243(2) 0.0419(9) Uani 1 1 d .
H34 H -0.3645 0.1492 0.3323 0.050 Uiso 1 1 calc R
C35 C -0.2679(2) 0.2322(2) 0.33666(19) 0.0366(8) Uani 1 1 d .
H35 H -0.3023 0.2715 0.3535 0.044 Uiso 1 1 calc R
C36 C -0.18092(19) 0.24794(18) 0.32457(17) 0.0280(7) Uani 1 1 d .
H36 H -0.1567 0.2982 0.3323 0.034 Uiso 1 1 calc R
C37 C 0.06009(17) 0.22930(15) 0.39435(15) 0.0182(6) Uani 1 1 d .
C38 C 0.02436(19) 0.22884(16) 0.46125(15) 0.0225(6) Uani 1 1 d .
H38 H -0.0402 0.2172 0.4535 0.027 Uiso 1 1 calc R
C39 C 0.0815(2) 0.24523(17) 0.54002(16) 0.0280(7) Uani 1 1 d .
H39 H 0.0558 0.2443 0.5853 0.034 Uiso 1 1 calc R
C40 C 0.1745(2) 0.26261(18) 0.55229(17) 0.0304(7) Uani 1 1 d .
H40 H 0.2129 0.2747 0.6059 0.036 Uiso 1 1 calc R
C41 C 0.2127(2) 0.26260(18) 0.48620(17) 0.0309(7) Uani 1 1 d .
H41 H 0.2775 0.2740 0.4948 0.037 Uiso 1 1 calc R
C42 C 0.15620(19) 0.24588(17) 0.40785(16) 0.0262(7) Uani 1 1 d .
H42 H 0.1826 0.2456 0.3629 0.031 Uiso 1 1 calc R
C1 C -0.06392(18) 0.11134(16) 0.13366(16) 0.0203(6) Uani 1 1 d .
O2 O -0.13303(14) 0.11163(12) 0.08081(12) 0.0342(5) Uani 1 1 d .
H1 H 0.1616(15) 0.2855(14) 0.2232(13) 0.010(6) Uiso 1 1 d .

loop_
_atom_site_aniso_label
_atom_site_aniso_U_11
_atom_site_aniso_U_22
_atom_site_aniso_U_33
_atom_site_aniso_U_23
_atom_site_aniso_U_13
_atom_site_aniso_U_12
Ru1 0.01953(11) 0.01251(11) 0.01450(11) -0.00034(10) 0.00579(8) -0.00027(10)
P1 0.0257(4) 0.0146(4) 0.0165(3) 0.0012(3) 0.0071(3) 0.0014(3)
P2 0.0180(3) 0.0144(4) 0.0172(3) -0.0013(3) 0.0055(3) -0.0003(3)
Si1 0.0216(4) 0.0162(4) 0.0190(4) 0.0009(3) 0.0079(3) -0.0012(3)
N1 0.0315(13) 0.0158(13) 0.0196(12) 0.0007(10) 0.0099(10) 0.0041(10)
N2 0.0378(14) 0.0194(14) 0.0207(12) -0.0023(10) 0.0154(10) 0.0016(11)
C0AA 0.0453(19) 0.0247(18) 0.0336(17) -0.0039(14) 0.0206(14) 0.0104(15)
C1AA 0.0405(18) 0.0223(17) 0.0324(17) 0.0012(14) 0.0109(14) 0.0139(14)
C2AA 0.0210(14) 0.0180(16) 0.0176(13) -0.0011(12) 0.0056(11) -0.0015(11)
C3AA 0.073(2) 0.0245(19) 0.0257(16) -0.0003(14) 0.0261(16) -0.0003(17)
C4AA 0.0377(17) 0.0184(17) 0.0235(15) 0.0032(13) 0.0052(13) -0.0063(13)
C6 0.0354(17) 0.030(2) 0.0445(19) 0.0110(16) 0.0158(15) -0.0018(15)
C7 0.046(2) 0.0238(19) 0.0370(18) 0.0021(15) -0.0039(15) -0.0118(15)
C8 0.054(2) 0.0170(18) 0.0379(18) -0.0036(14) 0.0136(15) -0.0086(15)
C9 0.0292(15) 0.0233(17) 0.0180(14) 0.0020(12) 0.0041(11) 0.0046(13)
C10 0.0269(15) 0.0263(18) 0.0271(15) 0.0005(13) -0.0024(12) -0.0035(13)
C11 0.0403(18) 0.0306(19) 0.0271(16) 0.0081(14) 0.0036(13) 0.0069(15)
C12 0.0434(18) 0.034(2) 0.0214(15) 0.0004(14) 0.0102(13) 0.0084(15)
C13 0.0256(15) 0.0176(16) 0.0288(15) -0.0027(13) 0.0135(12) -0.0032(12)
C14 0.0334(17) 0.0303(19) 0.0321(17) 0.0045(14) 0.0142(13) 0.0025(14)
C15 0.0304(17) 0.035(2) 0.050(2) 0.0076(16) 0.0125(15) 0.0068(15)
C16 0.0377(19) 0.026(2) 0.073(3) -0.0025(18) 0.0357(18) 0.0028(15)
C17 0.0450(19) 0.037(2) 0.0430(19) -0.0029(16) 0.0316(16) -0.0061(16)
C18 0.0376(17) 0.0278(19) 0.0301(16) 0.0025(14) 0.0143(13) -0.0035(14)
C19 0.0223(14) 0.0225(17) 0.0240(14) 0.0061(13) 0.0098(11) -0.0008(12)
C20 0.0303(16) 0.0256(18) 0.0326(17) 0.0062(14) 0.0083(13) 0.0016(14)
C21 0.0368(18) 0.0275(19) 0.053(2) 0.0117(17) 0.0197(16) 0.0027(15)
C22 0.0372(18) 0.045(2) 0.0361(19) 0.0221(17) 0.0095(15) 0.0123(16)
C23 0.0349(18) 0.049(2) 0.0253(16) 0.0071(16) 0.0032(13) 0.0034(16)
C24 0.0379(17) 0.0269(19) 0.0280(16) 0.0038(14) 0.0094(13) 0.0010(14)
C25 0.0262(15) 0.0164(16) 0.0249(15) 0.0021(12) 0.0135(12) 0.0040(12)
C26 0.065(2) 0.019(2) 0.0332(18) 0.0000(14) 0.0050(16) -0.0073(16)
C27 0.100(3) 0.016(2) 0.053(2) -0.0026(18) 0.017(2) -0.004(2)
C28 0.079(3) 0.021(2) 0.048(2) 0.0177(17) 0.0327(19) 0.0201(19)
C29 0.0448(19) 0.037(2) 0.0348(17) 0.0171(17) 0.0127(14) 0.0180(17)
C30 0.0316(16) 0.0240(18) 0.0316(16) 0.0027(14) 0.0070(13) 0.0029(13)
C31 0.0210(14) 0.0198(16) 0.0220(14) -0.0014(12) 0.0059(11) 0.0016(12)
C32 0.0350(16) 0.0216(17) 0.0441(18) -0.0032(15) 0.0219(14) -0.0050(14)
C33 0.042(2) 0.041(2) 0.063(2) -0.0103(18) 0.0266(17) -0.0206(17)
C34 0.0237(16) 0.054(3) 0.053(2) 0.0045(19) 0.0177(15) -0.0006(16)
C35 0.0266(16) 0.040(2) 0.0460(19) 0.0095(17) 0.0143(14) 0.0159(15)
C36 0.0280(16) 0.0233(17) 0.0347(17) 0.0004(14) 0.0119(13) 0.0028(13)
C37 0.0227(14) 0.0132(15) 0.0183(13) 0.0001(11) 0.0049(11) 0.0015(11)
C38 0.0242(14) 0.0239(17) 0.0202(14) 0.0012(12) 0.0073(11) 0.0024(12)
C39 0.0414(18) 0.0261(18) 0.0181(14) 0.0010(13) 0.0110(13) 0.0070(14)
C40 0.0336(17) 0.035(2) 0.0181(14) -0.0039(14) -0.0008(12) 0.0017(14)
C41 0.0250(15) 0.037(2) 0.0283(16) -0.0071(14) 0.0026(12) -0.0056(14)
C42 0.0261(15) 0.0299(18) 0.0238(15) -0.0044(13) 0.0088(12) -0.0031(13)
C1 0.0263(14) 0.0135(15) 0.0212(14) -0.0025(12) 0.0070(11) -0.0015(12)
O2 0.0342(11) 0.0278(13) 0.0322(11) -0.0020(10) -0.0043(9) 0.0002(10)

loop_
_atom_type_symbol
_atom_type_description
_atom_type_scat_dispersion_real
_atom_type_scat_dispersion_imag
_atom_type_scat_source
C C 0.0033 0.0016 'International Tables Vol C Tables 4.2.6.8 and 6.1.1.4'
H H 0.0000 0.0000 'International Tables Vol C Tables 4.2.6.8 and 6.1.1.4'
N N 0.0061 0.0033 'International Tables Vol C Tables 4.2.6.8 and 6.1.1.4'
O O 0.0106 0.0060 'International Tables Vol C Tables 4.2.6.8 and 6.1.1.4'
Si Si 0.0817 0.0704 'International Tables Vol C Tables 4.2.6.8 and 6.1.1.4'
P P 0.1023 0.0942 'International Tables Vol C Tables 4.2.6.8 and 6.1.1.4'
Ru Ru -1.2594 0.8363 'International Tables Vol C Tables 4.2.6.8 and 6.1.1.4'

loop_
_geom_angle_atom_site_label_1
_geom_angle_atom_site_label_2
_geom_angle_atom_site_label_3
_geom_angle
P1 Ru1 H 82.798(18)
P2 Ru1 H 88.883(18)
P2 Ru1 P1 108.88(2)
P2 Ru1 Si1 89.16(3)
Si1 Ru1 H 67.095(19)
Si1 Ru1 P1 144.74(3)
C2AA Ru1 H 84.75(7)
C2AA Ru1 P1 64.67(7)
C2AA Ru1 P2 171.43(7)
C2AA Ru1 Si1 93.62(7)
C1 Ru1 H 166.27(8)
C1 Ru1 P1 109.99(9)
C1 Ru1 P2 91.49(8)
C1 Ru1 Si1 99.18(8)
C1 Ru1 C2AA 96.06(10)
N1 P1 Ru1 82.38(8)
N1 P1 C4AA 101.27(12)
N1 P1 C9 105.07(11)
C4AA P1 Ru1 123.07(9)
C9 P1 Ru1 123.75(10)
C9 P1 C4AA 110.17(13)
C25 P2 Ru1 117.52(8)
C25 P2 C31 98.07(12)
C25 P2 C37 101.88(12)
C31 P2 Ru1 117.62(9)
C37 P2 Ru1 116.22(9)
C37 P2 C31 102.60(12)
Ru1 Si1 H1 115.9(8)
C13 Si1 Ru1 115.78(9)
C13 Si1 C19 103.12(12)
C13 Si1 H1 97.4(8)
C19 Si1 Ru1 121.57(9)
C19 Si1 H1 99.2(8)
C1AA N1 P1 144.2(2)
C2AA N1 P1 103.41(17)
C2AA N1 C1AA 110.9(2)
C0AA N2 C3AA 123.5(2)
C2AA N2 C0AA 110.7(2)
C2AA N2 C3AA 125.6(2)
N2 C0AA H0AA 126.3
C1AA C0AA N2 107.4(3)
C1AA C0AA H0AA 126.3
N1 C1AA H1AA 127.0
C0AA C1AA N1 106.1(3)
C0AA C1AA H1AA 127.0
N1 C2AA Ru1 108.05(17)
N2 C2AA Ru1 147.0(2)
N2 C2AA N1 104.9(2)
N2 C3AA H3AA 109.5
N2 C3AA H3AB 109.5
N2 C3AA H3AC 109.5
H3AA C3AA H3AB 109.5
H3AA C3AA H3AC 109.5
H3AB C3AA H3AC 109.5
C6 C4AA P1 108.5(2)
C6 C4AA C7 109.1(2)
C6 C4AA C8 110.4(2)
C7 C4AA P1 105.74(19)
C8 C4AA P1 116.5(2)
C8 C4AA C7 106.3(2)
C4AA C6 H6A 109.5
C4AA C6 H6B 109.5
C4AA C6 H6C 109.5
H6A C6 H6B 109.5
H6A C6 H6C 109.5
H6B C6 H6C 109.5
C4AA C7 H7A 109.5
C4AA C7 H7B 109.5
C4AA C7 H7C 109.5
H7A C7 H7B 109.5
H7A C7 H7C 109.5
H7B C7 H7C 109.5
C4AA C8 H8A 109.5
C4AA C8 H8B 109.5
C4AA C8 H8C 109.5
H8A C8 H8B 109.5
H8A C8 H8C 109.5
H8B C8 H8C 109.5
C10 C9 P1 107.44(18)
C10 C9 C12 108.5(2)
C11 C9 P1 116.0(2)
C11 C9 C10 108.4(2)
C11 C9 C12 109.1(2)
C12 C9 P1 107.22(18)
C9 C10 H10A 109.5
C9 C10 H10B 109.5
C9 C10 H10C 109.5
H10A C10 H10B 109.5
H10A C10 H10C 109.5
H10B C10 H10C 109.5
C9 C11 H11A 109.5
C9 C11 H11B 109.5
C9 C11 H11C 109.5
H11A C11 H11B 109.5
H11A C11 H11C 109.5
H11B C11 H11C 109.5
C9 C12 H12A 109.5
C9 C12 H12B 109.5
C9 C12 H12C 109.5
H12A C12 H12B 109.5
H12A C12 H12C 109.5
H12B C12 H12C 109.5
C14 C13 Si1 120.5(2)
C14 C13 C18 116.0(3)
C18 C13 Si1 123.4(2)
C13 C14 H14 119.1
C15 C14 C13 121.9(3)
C15 C14 H14 119.1
C14 C15 H15 119.8
C16 C15 C14 120.4(3)
C16 C15 H15 119.8
C15 C16 H16 120.4
C15 C16 C17 119.2(3)
C17 C16 H16 120.4
C16 C17 H17 119.8
C18 C17 C16 120.4(3)
C18 C17 H17 119.8
C13 C18 H18 118.9
C17 C18 C13 122.1(3)
C17 C18 H18 118.9
C20 C19 Si1 118.6(2)
C20 C19 C24 116.5(3)
C24 C19 Si1 125.0(2)
C19 C20 H20 119.1
C19 C20 C21 121.7(3)
C21 C20 H20 119.1
C20 C21 H21 120.0
C22 C21 C20 120.0(3)
C22 C21 H21 120.0
C21 C22 H22 120.1
C21 C22 C23 119.8(3)
C23 C22 H22 120.1
C22 C23 H23 120.1
C24 C23 C22 119.9(3)
C24 C23 H23 120.1
C19 C24 H24 119.0
C23 C24 C19 122.0(3)
C23 C24 H24 119.0
C26 C25 P2 125.0(2)
C26 C25 C30 117.9(3)
C30 C25 P2 117.0(2)
C25 C26 H26 119.8
C25 C26 C27 120.3(3)
C27 C26 H26 119.8
C26 C27 H27 119.3
C28 C27 C26 121.4(3)
C28 C27 H27 119.3
C27 C28 H28 120.6
C27 C28 C29 118.8(3)
C29 C28 H28 120.6
C28 C29 H29 119.9
C28 C29 C30 120.3(3)
C30 C29 H29 119.9
C25 C30 H30 119.4
C29 C30 C25 121.2(3)
C29 C30 H30 119.4
C32 C31 P2 119.5(2)
C32 C31 C36 118.4(3)
C36 C31 P2 122.0(2)
C31 C32 H32 119.5
C31 C32 C33 121.0(3)
C33 C32 H32 119.5
C32 C33 H33 120.0
C34 C33 C32 120.0(3)
C34 C33 H33 120.0
C33 C34 H34 120.2
C33 C34 C35 119.6(3)
C35 C34 H34 120.2
C34 C35 H35 119.8
C34 C35 C36 120.4(3)
C36 C35 H35 119.8
C31 C36 H36 119.7
C35 C36 C31 120.5(3)
C35 C36 H36 119.7
C38 C37 P2 123.6(2)
C38 C37 C42 118.2(2)
C42 C37 P2 118.12(19)
C37 C38 H38 119.5
C37 C38 C39 121.1(3)
C39 C38 H38 119.5
C38 C39 H39 119.9
C40 C39 C38 120.3(3)
C40 C39 H39 119.9
C39 C40 H40 120.0
C39 C40 C41 120.0(3)
C41 C40 H40 120.0
C40 C41 H41 120.0
C42 C41 C40 119.9(3)
C42 C41 H41 120.0
C37 C42 H42 119.7
C41 C42 C37 120.6(3)
C41 C42 H42 119.7
O2 C1 Ru1 176.4(2)

loop_
_geom_bond_atom_site_label_1
_geom_bond_atom_site_label_2
_geom_bond_distance
Ru1 H 1.6349(2)
Ru1 P1 2.4712(8)
Ru1 P2 2.3382(7)
Ru1 Si1 2.3681(8)
Ru1 C2AA 2.090(3)
Ru1 C1 1.886(3)
P1 N1 1.751(2)
P1 C4AA 1.896(3)
P1 C9 1.884(3)
P2 C25 1.838(3)
P2 C31 1.847(3)
P2 C37 1.841(3)
Si1 C13 1.910(3)
Si1 C19 1.912(3)
Si1 H1 1.59(2)
N1 C1AA 1.397(3)
N1 C2AA 1.371(3)
N2 C0AA 1.405(4)
N2 C2AA 1.336(3)
N2 C3AA 1.459(3)
C0AA H0AA 0.9500
C0AA C1AA 1.338(4)
C1AA H1AA 0.9500
C3AA H3AA 0.9800
C3AA H3AB 0.9800
C3AA H3AC 0.9800
C4AA C6 1.530(4)
C4AA C7 1.544(4)
C4AA C8 1.539(4)
C6 H6A 0.9800
C6 H6B 0.9800
C6 H6C 0.9800
C7 H7A 0.9800
C7 H7B 0.9800
C7 H7C 0.9800
C8 H8A 0.9800
C8 H8B 0.9800
C8 H8C 0.9800
C9 C10 1.535(4)
C9 C11 1.531(4)
C9 C12 1.535(4)
C10 H10A 0.9800
C10 H10B 0.9800
C10 H10C 0.9800
C11 H11A 0.9800
C11 H11B 0.9800
C11 H11C 0.9800
C12 H12A 0.9800
C12 H12B 0.9800
C12 H12C 0.9800
C13 C14 1.398(4)
C13 C18 1.407(4)
C14 H14 0.9500
C14 C15 1.392(4)
C15 H15 0.9500
C15 C16 1.369(4)
C16 H16 0.9500
C16 C17 1.393(4)
C17 H17 0.9500
C17 C18 1.369(4)
C18 H18 0.9500
C19 C20 1.393(4)
C19 C24 1.402(4)
C20 H20 0.9500
C20 C21 1.398(4)
C21 H21 0.9500
C21 C22 1.364(4)
C22 H22 0.9500
C22 C23 1.389(5)
C23 H23 0.9500
C23 C24 1.378(4)
C24 H24 0.9500
C25 C26 1.378(4)
C25 C30 1.394(4)
C26 H26 0.9500
C26 C27 1.386(5)
C27 H27 0.9500
C27 C28 1.370(5)
C28 H28 0.9500
C28 C29 1.375(5)
C29 H29 0.9500
C29 C30 1.379(4)
C30 H30 0.9500
C31 C32 1.375(4)
C31 C36 1.394(4)
C32 H32 0.9500
C32 C33 1.402(4)
C33 H33 0.9500
C33 C34 1.373(5)
C34 H34 0.9500
C34 C35 1.380(5)
C35 H35 0.9500
C35 C36 1.389(4)
C36 H36 0.9500
C37 C38 1.381(3)
C37 C42 1.407(4)
C38 H38 0.9500
C38 C39 1.394(4)
C39 H39 0.9500
C39 C40 1.368(4)
C40 H40 0.9500
C40 C41 1.392(4)
C41 H41 0.9500
C41 C42 1.387(4)
C42 H42 0.9500
C1 O2 1.154(3)

loop_
_geom_torsion_atom_site_label_1
_geom_torsion_atom_site_label_2
_geom_torsion_atom_site_label_3
_geom_torsion_atom_site_label_4
_geom_torsion
Ru1 P1 N1 C1AA -172.8(3)
Ru1 P1 N1 C2AA -9.73(15)
Ru1 P1 C4AA C6 -99.12(19)
Ru1 P1 C4AA C7 17.8(2)
Ru1 P1 C4AA C8 135.64(18)
Ru1 P1 C9 C10 -45.6(2)
Ru1 P1 C9 C11 -167.01(17)
Ru1 P1 C9 C12 70.8(2)
Ru1 P2 C25 C26 -118.1(2)
Ru1 P2 C25 C30 61.7(2)
Ru1 P2 C31 C32 16.7(3)
Ru1 P2 C31 C36 -164.73(19)
Ru1 P2 C37 C38 -128.8(2)
Ru1 P2 C37 C42 50.3(2)
P1 N1 C1AA C0AA 161.4(3)
P1 N1 C2AA Ru1 12.02(18)
P1 N1 C2AA N2 -167.88(17)
P2 C25 C26 C27 -179.4(3)
P2 C25 C30 C29 178.0(2)
P2 C31 C32 C33 177.9(2)
P2 C31 C36 C35 -177.4(2)
P2 C37 C38 C39 179.9(2)
P2 C37 C42 C41 179.7(2)
Si1 C13 C14 C15 -178.5(2)
Si1 C13 C18 C17 -179.7(2)
Si1 C19 C20 C21 179.6(2)
Si1 C19 C24 C23 -179.7(2)
N1 P1 C4AA C6 172.70(19)
N1 P1 C4AA C7 -70.4(2)
N1 P1 C4AA C8 47.5(2)
N1 P1 C9 C10 45.2(2)
N1 P1 C9 C11 -76.2(2)
N1 P1 C9 C12 161.67(19)
N2 C0AA C1AA N1 -0.1(3)
C0AA N2 C2AA Ru1 178.5(3)
C0AA N2 C2AA N1 -1.7(3)
C1AA N1 C2AA Ru1 -178.45(18)
C1AA N1 C2AA N2 1.6(3)
C2AA N1 C1AA C0AA -1.0(3)
C2AA N2 C0AA C1AA 1.1(3)
C3AA N2 C0AA C1AA -174.4(3)
C3AA N2 C2AA Ru1 -6.1(5)
C3AA N2 C2AA N1 173.7(3)
C4AA P1 N1 C1AA -50.5(3)
C4AA P1 N1 C2AA 112.60(18)
C4AA P1 C9 C10 153.5(2)
C4AA P1 C9 C11 32.2(2)
C4AA P1 C9 C12 -90.0(2)
C9 P1 N1 C1AA 64.2(4)
C9 P1 N1 C2AA -132.71(18)
C9 P1 C4AA C6 61.9(2)
C9 P1 C4AA C7 178.8(2)
C9 P1 C4AA C8 -63.4(2)
C13 C14 C15 C16 -1.9(5)
C14 C13 C18 C17 1.9(5)
C14 C15 C16 C17 2.0(5)
C15 C16 C17 C18 -0.2(5)
C16 C17 C18 C13 -1.8(5)
C18 C13 C14 C15 -0.1(5)
C19 C20 C21 C22 0.4(4)
C20 C19 C24 C23 0.0(4)
C20 C21 C22 C23 -0.5(5)
C21 C22 C23 C24 0.4(5)
C22 C23 C24 C19 -0.2(5)
C24 C19 C20 C21 -0.2(4)
C25 P2 C31 C32 143.6(2)
C25 P2 C31 C36 -37.8(2)
C25 P2 C37 C38 102.1(3)
C25 P2 C37 C42 -78.7(2)
C25 C26 C27 C28 0.4(6)
C26 C25 C30 C29 -2.2(4)
C26 C27 C28 C29 -0.3(6)
C27 C28 C29 C30 -1.0(5)
C28 C29 C30 C25 2.3(5)
C30 C25 C26 C27 0.9(5)
C31 P2 C25 C26 114.9(3)
C31 P2 C25 C30 -65.3(2)
C31 P2 C37 C38 0.9(3)
C31 P2 C37 C42 -179.9(2)
C31 C32 C33 C34 0.2(5)
C32 C31 C36 C35 1.2(4)
C32 C33 C34 C35 0.0(5)
C33 C34 C35 C36 0.4(5)
C34 C35 C36 C31 -1.1(5)
C36 C31 C32 C33 -0.8(4)
C37 P2 C25 C26 10.1(3)
C37 P2 C25 C30 -170.1(2)
C37 P2 C31 C32 -112.2(2)
C37 P2 C31 C36 66.4(2)
C37 C38 C39 C40 0.4(4)
C38 C37 C42 C41 -1.1(4)
C38 C39 C40 C41 -1.2(5)
C39 C40 C41 C42 0.8(5)
C40 C41 C42 C37 0.4(5)
C42 C37 C38 C39 0.7(4)

loop_
_smtbx_masks_void_nr
_smtbx_masks_void_average_x
_smtbx_masks_void_average_y
_smtbx_masks_void_average_z
_smtbx_masks_void_volume
_smtbx_masks_void_count_electrons
1 0.000 0.500 0.500 221.8 52.1
2 0.500 0.000 1.000 221.8 52.1
